data_2020833
loop_
_publ_author_name
'Guzei, Ilia A.'
'Spencer, Lara C.'
'Buechel, Sondra C.'
'Kaufmann, Leah B.'
'Czerwinski, Curtis J.'

_publ_section_title
;
 Intricacies of ligand coordination in tricarbonylchromium(0) complexes
 with <i>ortho</i>- and <i>para</i>-fluorobiphenyls
;
_journal_coeditor_code YF3123
_journal_issue 8
_journal_name_full 'Acta Crystallographica Section C'
_journal_page_first
;
;
_journal_paper_doi 10.1107/S2053229617010774
_journal_volume 73
_journal_year 2017
_chemical_formula_iupac '[Cr (C12 H9 F) (C O)3]'
_chemical_formula_moiety 'C15 H9 Cr F O3'
_chemical_formula_sum 'C15 H9 Cr F O3'
_chemical_formula_weight 308.22
_chemical_name_systematic
;
Tricarbonyl[(1',2',3',4',5',6'-\h)-2-fluoro-1,1'-biphenyl]chromium(0)
;
_space_group_crystal_system monoclinic
_space_group_IT_number 14
_space_group_name_Hall '-P 2ybc'
_space_group_name_H-M_alt 'P 1 21/c 1'
_symmetry_space_group_name_Hall '-P 2ybc'
_symmetry_space_group_name_H-M 'P 1 21/c 1'
_atom_sites_solution_hydrogens geom
_audit_creation_method
;
Olex2 1.2-dev
(compiled 2017.05.11 svn.r3410 for OlexSys, GUI svn.r5338)
;
_cell_angle_alpha 90
_cell_angle_beta 113.7380(10)
_cell_angle_gamma 90
_cell_formula_units_Z 4
_cell_length_a 7.0166(3)
_cell_length_b 27.4725(11)
_cell_length_c 7.1101(3)
_cell_measurement_reflns_used 13200
_cell_measurement_temperature 100(2)
_cell_measurement_theta_max 26.364
_cell_measurement_theta_min 2.966
_cell_volume 1254.61(9)
_computing_cell_refinement
;
SAINT (Bruker, 2003)
;
_computing_data_collection
;
SMART (Bruker, 2003)
;
_computing_data_reduction
;
SAINT (Bruker, 2003)
;
_computing_molecular_graphics
;
<i>OLEX2</i> (Dolomanov <i>et al.</i>,  2009)
;
_computing_publication_material
;
<i>OLEX2</i> (Dolomanov <i>et al.</i>,  2009)
;
_computing_structure_refinement
;
SHELXL2016 (Sheldrick, 2015b)
;
_computing_structure_solution
;
SHELXS97 (Sheldrick, 2008)
;
_diffrn_ambient_temperature 100.15
_diffrn_measured_fraction_theta_full 0.999
_diffrn_measured_fraction_theta_max 0.999
_diffrn_measurement_device 'three-circle diffractometer'
_diffrn_measurement_device_type 'Bruker SAINT CCD area detector'
_diffrn_measurement_method 'phi and omega scans'
_diffrn_radiation_monochromator graphite
_diffrn_radiation_type MoK\a
_diffrn_radiation_wavelength 0.71073
_diffrn_reflns_av_R_equivalents 0.0210
_diffrn_reflns_limit_h_max 8
_diffrn_reflns_limit_h_min -8
_diffrn_reflns_limit_k_max 34
_diffrn_reflns_limit_k_min -34
_diffrn_reflns_limit_l_max 8
_diffrn_reflns_limit_l_min -8
_diffrn_reflns_number 20790
_diffrn_reflns_theta_full 25.000
_diffrn_reflns_theta_max 26.380
_diffrn_reflns_theta_min 2.966
_exptl_absorpt_coefficient_mu 0.927
_exptl_absorpt_correction_T_max 0.8812
_exptl_absorpt_correction_T_min 0.7081
_exptl_absorpt_correction_type multi-scan
_exptl_absorpt_process_details
;
(SADABS; Krause <i>et al.</i>,  2015)
;
_exptl_crystal_colour yellow
_exptl_crystal_density_diffrn 1.632
_exptl_crystal_density_method 'not measured'
_exptl_crystal_description plate
_exptl_crystal_F_000 624
_exptl_crystal_size_max 0.4
_exptl_crystal_size_mid 0.34
_exptl_crystal_size_min 0.14
_refine_diff_density_max 0.386
_refine_diff_density_min -0.201
_refine_ls_extinction_method none
_refine_ls_goodness_of_fit_ref 1.074
_refine_ls_hydrogen_treatment constr
_refine_ls_matrix_type full
_refine_ls_number_parameters 181
_refine_ls_number_reflns 2571
_refine_ls_number_restraints 0
_refine_ls_restrained_S_all 1.074
_refine_ls_R_factor_all 0.0258
_refine_ls_R_factor_gt 0.0240
_refine_ls_shift/su_max 0.003
_refine_ls_shift/su_mean 0.000
_refine_ls_structure_factor_coef Fsqd
_refine_ls_weighting_details 'w=1/[\s^2^(Fo^2^)+(0.0365P)^2^+0.6955P] where P=(Fo^2^+2Fc^2^)/3'
_refine_ls_weighting_scheme calc
_refine_ls_wR_factor_gt 0.0666
_refine_ls_wR_factor_ref 0.0682
_reflns_number_gt 2421
_reflns_number_total 2571
_reflns_threshold_expression 'I > 2\s(I)'
_cod_data_source_file yf3123sup1.cif
_cod_data_source_block cze005
_cod_database_code 2020833
_shelx_space_group_comment
;
The symmetry employed for this shelxl refinement is uniquely defined
by the following loop, which should always be used as a source of
symmetry information in preference to the above space-group names.
They are only intended as comments.
;
_shelx_estimated_absorpt_t_min 0.708
_shelx_estimated_absorpt_t_max 0.881

loop_
_space_group_symop_operation_xyz
'x, y, z'
'-x, y+1/2, -z+1/2'
'-x, -y, -z'
'x, -y-1/2, z-1/2'

loop_
_atom_site_type_symbol
_atom_site_label
_atom_site_fract_x
_atom_site_fract_y
_atom_site_fract_z
_atom_site_U_iso_or_equiv
_atom_site_adp_type
_atom_site_calc_flag
_atom_site_occupancy
Cr Cr1 0.25461(3) 0.58849(2) 0.64906(3) 0.01547(9) Uani d 1
F F1 0.37666(14) 0.73489(3) 1.07416(15) 0.0279(2) Uani d 1
O O1 0.49510(17) 0.63961(4) 0.44226(17) 0.0293(3) Uani d 1
O O2 0.5439(2) 0.50310(5) 0.7360(2) 0.0413(3) Uani d 1
O O3 -0.01617(19) 0.54368(4) 0.24436(17) 0.0300(3) Uani d 1
C C1 0.3565(2) 0.64130(5) 0.9095(2) 0.0167(3) Uani d 1
C C2 0.3366(2) 0.59475(5) 0.9828(2) 0.0190(3) Uani d 1
H H2 0.450980 0.580891 1.093855 0.023 Uiso calc 1
C C3 0.1477(2) 0.56839(5) 0.8924(2) 0.0222(3) Uani d 1
H H3 0.135100 0.537237 0.944280 0.027 Uiso calc 1
C C4 -0.0201(2) 0.58829(5) 0.7269(2) 0.0227(3) Uani d 1
H H4 -0.146121 0.570447 0.665358 0.027 Uiso calc 1
C C5 -0.0027(2) 0.63495(5) 0.6505(2) 0.0208(3) Uani d 1
H H5 -0.117514 0.648641 0.539334 0.025 Uiso calc 1
C C6 0.1848(2) 0.66086(5) 0.7399(2) 0.0180(3) Uani d 1
H H6 0.197228 0.691839 0.686547 0.022 Uiso calc 1
C C7 0.5553(2) 0.66864(5) 1.0082(2) 0.0170(3) Uani d 1
C C8 0.5598(2) 0.71474(5) 1.0896(2) 0.0198(3) Uani d 1
C C9 0.7405(2) 0.74085(6) 1.1899(2) 0.0235(3) Uani d 1
H H9 0.736754 0.772398 1.243049 0.028 Uiso calc 1
C C10 0.9282(2) 0.71984(6) 1.2113(2) 0.0236(3) Uani d 1
H H10 1.054849 0.736997 1.280648 0.028 Uiso calc 1
C C11 0.9313(2) 0.67377(6) 1.1317(2) 0.0227(3) Uani d 1
H H11 1.059841 0.659598 1.145747 0.027 Uiso calc 1
C C12 0.7465(2) 0.64847(5) 1.0315(2) 0.0202(3) Uani d 1
H H12 0.750021 0.616957 0.977952 0.024 Uiso calc 1
C C13 0.4037(2) 0.61937(5) 0.5220(2) 0.0196(3) Uani d 1
C C14 0.4319(3) 0.53577(6) 0.7022(2) 0.0259(3) Uani d 1
C C15 0.0890(2) 0.56070(5) 0.3997(2) 0.0207(3) Uani d 1

loop_
_atom_site_aniso_label
_atom_site_aniso_U_11
_atom_site_aniso_U_22
_atom_site_aniso_U_33
_atom_site_aniso_U_12
_atom_site_aniso_U_13
_atom_site_aniso_U_23
Cr1 0.01797(14) 0.01454(13) 0.01487(13) -0.00037(8) 0.00763(10) -0.00078(7)
F1 0.0240(5) 0.0243(5) 0.0340(5) 0.0041(4) 0.0101(4) -0.0087(4)
O1 0.0245(6) 0.0416(7) 0.0245(6) -0.0076(5) 0.0128(5) 0.0009(5)
O2 0.0579(9) 0.0349(7) 0.0359(7) 0.0255(6) 0.0240(6) 0.0107(5)
O3 0.0370(6) 0.0274(6) 0.0234(6) -0.0101(5) 0.0098(5) -0.0077(5)
C1 0.0194(7) 0.0161(6) 0.0168(6) 0.0003(5) 0.0097(5) -0.0024(5)
C2 0.0258(7) 0.0187(7) 0.0146(6) 0.0000(5) 0.0103(6) -0.0013(5)
C3 0.0315(8) 0.0196(7) 0.0214(7) -0.0052(6) 0.0169(6) -0.0028(6)
C4 0.0216(7) 0.0266(8) 0.0239(7) -0.0072(6) 0.0133(6) -0.0073(6)
C5 0.0174(7) 0.0251(7) 0.0212(7) 0.0013(5) 0.0090(6) -0.0037(6)
C6 0.0199(7) 0.0158(6) 0.0201(7) 0.0017(5) 0.0100(6) -0.0011(5)
C7 0.0191(7) 0.0174(7) 0.0141(6) -0.0005(5) 0.0062(5) 0.0012(5)
C8 0.0205(7) 0.0199(7) 0.0187(7) 0.0028(5) 0.0074(6) 0.0001(5)
C9 0.0291(8) 0.0192(7) 0.0200(7) -0.0039(6) 0.0076(6) -0.0016(6)
C10 0.0222(7) 0.0270(8) 0.0173(7) -0.0069(6) 0.0034(6) 0.0023(6)
C11 0.0183(7) 0.0287(8) 0.0198(7) 0.0020(6) 0.0062(6) 0.0057(6)
C12 0.0227(7) 0.0197(7) 0.0182(7) 0.0028(6) 0.0084(6) 0.0022(5)
C13 0.0169(6) 0.0237(7) 0.0161(6) 0.0009(5) 0.0044(5) -0.0025(5)
C14 0.0363(8) 0.0246(8) 0.0197(7) 0.0056(7) 0.0142(6) 0.0024(6)
C15 0.0252(7) 0.0173(7) 0.0228(7) -0.0023(6) 0.0128(6) 0.0003(6)

loop_
_atom_type_symbol
_atom_type_description
_atom_type_scat_dispersion_real
_atom_type_scat_dispersion_imag
_atom_type_scat_source
C C 0.0033 0.0016 'International Tables Vol C Tables 4.2.6.8 and 6.1.1.4'
H H 0.0000 0.0000 'International Tables Vol C Tables 4.2.6.8 and 6.1.1.4'
Cr Cr 0.3209 0.6236 'International Tables Vol C Tables 4.2.6.8 and 6.1.1.4'
F F 0.0171 0.0103 'International Tables Vol C Tables 4.2.6.8 and 6.1.1.4'
O O 0.0106 0.0060 'International Tables Vol C Tables 4.2.6.8 and 6.1.1.4'

loop_
_geom_angle_atom_site_label_1
_geom_angle_atom_site_label_2
_geom_angle_atom_site_label_3
_geom_angle
C2 Cr1 C1 36.98(5)
C2 Cr1 C3 37.34(5)
C2 Cr1 C5 79.09(6)
C3 Cr1 C1 67.04(5)
C4 Cr1 C1 79.29(5)
C4 Cr1 C2 66.91(6)
C4 Cr1 C3 36.84(6)
C4 Cr1 C5 37.35(6)
C5 Cr1 C1 67.09(5)
C5 Cr1 C3 66.85(6)
C6 Cr1 C1 37.40(5)
C6 Cr1 C2 66.94(5)
C6 Cr1 C3 79.11(5)
C6 Cr1 C4 67.03(5)
C6 Cr1 C5 37.01(5)
C13 Cr1 C1 92.99(6)
C13 Cr1 C2 122.46(6)
C13 Cr1 C3 159.39(6)
C13 Cr1 C4 148.14(6)
C13 Cr1 C5 111.23(6)
C13 Cr1 C6 88.02(6)
C13 Cr1 C14 89.58(7)
C13 Cr1 C15 88.96(6)
C14 Cr1 C1 112.08(6)
C14 Cr1 C2 88.78(6)
C14 Cr1 C3 93.25(6)
C14 Cr1 C4 122.05(7)
C14 Cr1 C5 159.15(6)
C14 Cr1 C6 149.09(6)
C14 Cr1 C15 89.08(7)
C15 Cr1 C1 158.75(6)
C15 Cr1 C2 148.48(6)
C15 Cr1 C3 111.48(6)
C15 Cr1 C4 87.93(6)
C15 Cr1 C5 92.49(6)
C15 Cr1 C6 121.67(6)
C2 C1 Cr1 70.76(8)
C2 C1 C6 118.70(13)
C2 C1 C7 119.80(13)
C6 C1 Cr1 70.33(8)
C6 C1 C7 121.49(12)
C7 C1 Cr1 130.24(9)
Cr1 C2 H2 129.0
C1 C2 Cr1 72.27(8)
C1 C2 H2 119.7
C1 C2 C3 120.66(14)
C3 C2 Cr1 71.46(8)
C3 C2 H2 119.7
Cr1 C3 H3 129.9
C2 C3 Cr1 71.19(8)
C2 C3 H3 120.0
C4 C3 Cr1 71.33(9)
C4 C3 C2 119.91(13)
C4 C3 H3 120.0
Cr1 C4 H4 129.1
C3 C4 Cr1 71.82(9)
C3 C4 H4 119.9
C3 C4 C5 120.23(14)
C5 C4 Cr1 71.55(8)
C5 C4 H4 119.9
Cr1 C5 H5 130.1
C4 C5 Cr1 71.10(9)
C4 C5 H5 120.2
C6 C5 Cr1 71.15(8)
C6 C5 C4 119.68(14)
C6 C5 H5 120.2
Cr1 C6 H6 128.6
C1 C6 Cr1 72.27(8)
C1 C6 H6 119.6
C5 C6 Cr1 71.85(8)
C5 C6 C1 120.79(13)
C5 C6 H6 119.6
C8 C7 C1 121.13(13)
C8 C7 C12 116.92(13)
C12 C7 C1 121.89(12)
F1 C8 C7 118.36(13)
F1 C8 C9 118.12(13)
C9 C8 C7 123.50(14)
C8 C9 H9 120.8
C8 C9 C10 118.30(14)
C10 C9 H9 120.8
C9 C10 H10 119.9
C9 C10 C11 120.23(14)
C11 C10 H10 119.9
C10 C11 H11 120.0
C12 C11 C10 120.01(14)
C12 C11 H11 120.0
C7 C12 H12 119.5
C11 C12 C7 121.04(14)
C11 C12 H12 119.5
O1 C13 Cr1 178.60(13)
O2 C14 Cr1 179.46(17)
O3 C15 Cr1 179.23(14)

loop_
_geom_bond_atom_site_label_1
_geom_bond_atom_site_label_2
_geom_bond_distance
_geom_bond_publ_flag
Cr1 C1 2.2311(14) y
Cr1 C2 2.2115(14) y
Cr1 C3 2.2150(14) y
Cr1 C4 2.2087(15) y
Cr1 C5 2.2146(14) y
Cr1 C6 2.2056(14) y
Cr1 C13 1.8415(15) y
Cr1 C14 1.8466(16) y
Cr1 C15 1.8487(15) y
F1 C8 1.3622(17) y
O1 C13 1.1552(19) ?
O2 C14 1.153(2) ?
O3 C15 1.1521(19) ?
C1 C2 1.409(2) ?
C1 C6 1.423(2) ?
C1 C7 1.4882(19) ?
C2 H2 0.9500 ?
C2 C3 1.417(2) ?
C3 H3 0.9500 ?
C3 C4 1.398(2) ?
C4 H4 0.9500 ?
C4 C5 1.416(2) ?
C5 H5 0.9500 ?
C5 C6 1.403(2) ?
C6 H6 0.9500 ?
C7 C8 1.387(2) ?
C7 C12 1.398(2) ?
C8 C9 1.380(2) ?
C9 H9 0.9500 ?
C9 C10 1.389(2) ?
C10 H10 0.9500 ?
C10 C11 1.390(2) ?
C11 H11 0.9500 ?
C11 C12 1.388(2) ?
C12 H12 0.9500 ?

loop_
_geom_hbond_atom_site_label_D
_geom_hbond_atom_site_label_H
_geom_hbond_atom_site_label_A
_geom_hbond_site_symmetry_A
_geom_hbond_distance_DH
_geom_hbond_distance_HA
_geom_hbond_distance_DA
_geom_hbond_angle_DHA
C6 H6 F1 4_575 0.95 2.66 3.5612(17) 158.1
C10 H10 F1 4_676 0.95 2.50 3.4013(17) 158.1

loop_
_geom_torsion_atom_site_label_1
_geom_torsion_atom_site_label_2
_geom_torsion_atom_site_label_3
_geom_torsion_atom_site_label_4
_geom_torsion
Cr1 C1 C2 C3 -54.72(12)
Cr1 C1 C6 C5 55.16(12)
Cr1 C1 C7 C8 147.56(12)
Cr1 C1 C7 C12 -35.26(19)
Cr1 C2 C3 C4 -54.13(12)
Cr1 C3 C4 C5 -54.77(13)
Cr1 C4 C5 C6 -53.96(12)
Cr1 C5 C6 C1 -55.36(12)
F1 C8 C9 C10 178.12(13)
C1 C2 C3 Cr1 55.10(12)
C1 C2 C3 C4 1.0(2)
C1 C7 C8 F1 -1.0(2)
C1 C7 C8 C9 177.32(14)
C1 C7 C12 C11 -177.31(13)
C2 C1 C6 Cr1 -53.50(11)
C2 C1 C6 C5 1.7(2)
C2 C1 C7 C8 -123.18(15)
C2 C1 C7 C12 54.00(19)
C2 C3 C4 Cr1 54.06(12)
C2 C3 C4 C5 -0.7(2)
C3 C4 C5 Cr1 54.90(13)
C3 C4 C5 C6 0.9(2)
C4 C5 C6 Cr1 53.94(12)
C4 C5 C6 C1 -1.4(2)
C6 C1 C2 Cr1 53.30(11)
C6 C1 C2 C3 -1.4(2)
C6 C1 C7 C8 57.48(19)
C6 C1 C7 C12 -125.33(15)
C7 C1 C2 Cr1 -126.06(12)
C7 C1 C2 C3 179.22(13)
C7 C1 C6 Cr1 125.84(12)
C7 C1 C6 C5 -179.00(13)
C7 C8 C9 C10 -0.2(2)
C8 C7 C12 C11 0.0(2)
C8 C9 C10 C11 0.4(2)
C9 C10 C11 C12 -0.4(2)
C10 C11 C12 C7 0.2(2)
C12 C7 C8 F1 -178.32(12)
C12 C7 C8 C9 0.0(2)

_cod_database_fobs_code 2020833
